data_9000877
loop_
_publ_author_name
'Swanson, D. K.'
'Prewitt, C. T.'

_publ_section_title
;
 The crystal structure of K2SiSi3O9
 Note: B(1,2) for K and Si1 have been changed to match symmetry constraints
;
_journal_name_full 'American Mineralogist'
_journal_page_first 581
_journal_page_last 585
_journal_volume 68
_journal_year 1983
_chemical_formula_sum 'K2 O9 Si4'
_chemical_name_mineral Wadeite
_space_group_IT_number 176
_symmetry_space_group_name_Hall '-P 6c'
_symmetry_space_group_name_H-M 'P 63/m'
_cell_angle_alpha 90
_cell_angle_beta 90
_cell_angle_gamma 120
_cell_length_a 6.612
_cell_length_b 6.612
_cell_length_c 9.510
_cell_formula_units_Z 2
_cell_volume 360.062
_database_code_amcsd 0000896
_exptl_crystal_density_diffrn 3.086
_cod_original_formula_sum 'K2 Si4 O9'
_cod_database_code 9000877
_amcsd_formula_title K2SiSi3O9

loop_
_space_group_symop_operation_xyz
x,y,z
-x+y,-x,1/2-z
x-y,x,1/2+z
y,-x+y,-z
-y,x-y,z
x,y,1/2-z
-x,-y,1/2+z
x-y,x,-z
-x+y,-x,z
-y,x-y,1/2-z
y,-x+y,1/2+z
-x,-y,-z

loop_
_atom_site_aniso_label
_atom_site_aniso_U_11
_atom_site_aniso_U_22
_atom_site_aniso_U_33
_atom_site_aniso_U_12
_atom_site_aniso_U_13
_atom_site_aniso_U_23
K 0.02349 0.02349 0.01196 0.01174 0.00000 0.00000
Si1 0.00744 0.00744 0.00316 0.00372 0.00000 0.00000
Si2 0.00359 0.00440 0.00431 0.00201 0.00000 0.00000
O1 0.00508 0.00663 0.01310 0.00364 0.00000 0.00000
O2 0.00865 0.00799 0.00641 0.00384 -0.00389 -0.00226

loop_
_atom_site_label
_atom_site_fract_x
_atom_site_fract_y
_atom_site_fract_z
K 0.33333 0.66667 0.05778
Si1 0.00000 0.00000 0.00000
Si2 0.36532 0.23343 0.25000
O1 0.49150 0.07339 0.25000
O2 0.23203 0.20907 0.10611

loop_
_cod_related_entry_id
_cod_related_entry_database
_cod_related_entry_code
1 AMCSD 0000896
